data_7015773
loop_
_publ_author_name
'Be\,sli, Serap'
'Coles, Simon J.'
'Davies, David B.'
'K\?il\?i\,c, Adem'
'Shaw, Robert A.'

_publ_section_title
;
 Bridged cyclophosphazenes resulting from deprotonation reactions of
 cyclotriphophazenes bearing a P-NH group.
;
_journal_issue 19
_journal_name_full 'Dalton transactions (Cambridge, England : 2003)'
_journal_page_first 5307
_journal_page_last 5315
_journal_paper_doi 10.1039/c1dt10073d
_journal_volume 40
_journal_year 2011
_chemical_formula_sum 'C6 H14 Cl8 N8 P6'
_chemical_formula_weight 667.67
_chemical_name_systematic
;
?
;
_space_group_IT_number 14
_symmetry_cell_setting monoclinic
_symmetry_space_group_name_Hall '-P 2ybc'
_symmetry_space_group_name_H-M 'P 1 21/c 1'
_atom_sites_solution_hydrogens geom
_atom_sites_solution_primary direct
_atom_sites_solution_secondary difmap
_audit_creation_method SHELXL-97
_cell_angle_alpha 90.00
_cell_angle_beta 95.549(2)
_cell_angle_gamma 90.00
_cell_formula_units_Z 4
_cell_length_a 11.6755(17)
_cell_length_b 8.9298(13)
_cell_length_c 23.758(3)
_cell_measurement_reflns_used 5485
_cell_measurement_temperature 120(2)
_cell_measurement_theta_max 28.46
_cell_measurement_theta_min 2.20
_cell_volume 2465.4(6)
_computing_cell_refinement 'Bruker SAINT'
_computing_data_collection 'Bruker APEX2'
_computing_data_reduction 'Bruker SAINT'
_computing_structure_refinement 'SHELXL-97 (Sheldrick, 1997)'
_computing_structure_solution 'SHELXS-97 (Sheldrick, 1997)'
_diffrn_ambient_temperature 120(2)
_diffrn_measured_fraction_theta_full 0.967
_diffrn_measured_fraction_theta_max 0.967
_diffrn_measurement_device_type 'Bruker SMART APEX2 CCD diffractometer'
_diffrn_measurement_method 'fine-slice \w scans'
_diffrn_radiation_monochromator 'silicon 111'
_diffrn_radiation_source 'Daresbury SRS station 9.8'
_diffrn_radiation_type synchrotron
_diffrn_radiation_wavelength 0.67090
_diffrn_reflns_av_R_equivalents 0.0350
_diffrn_reflns_av_sigmaI/netI 0.0454
_diffrn_reflns_limit_h_max 16
_diffrn_reflns_limit_h_min -15
_diffrn_reflns_limit_k_max 10
_diffrn_reflns_limit_k_min -12
_diffrn_reflns_limit_l_max 31
_diffrn_reflns_limit_l_min -32
_diffrn_reflns_number 16848
_diffrn_reflns_theta_full 27.50
_diffrn_reflns_theta_max 27.50
_diffrn_reflns_theta_min 2.20
_diffrn_standards_decay_% 5
_diffrn_standards_number 0
_exptl_absorpt_coefficient_mu 1.317
_exptl_absorpt_correction_T_max 0.9869
_exptl_absorpt_correction_T_min 0.9869
_exptl_absorpt_process_details 'SADABS V2.10 (Sheldrick, G.M., 2003)'
_exptl_crystal_colour colourless
_exptl_crystal_density_diffrn 1.799
_exptl_crystal_density_method 'not measured'
_exptl_crystal_description speck
_exptl_crystal_F_000 1328
_exptl_crystal_size_max 0.01
_exptl_crystal_size_mid 0.01
_exptl_crystal_size_min 0.01
_refine_diff_density_max 1.037
_refine_diff_density_min -0.874
_refine_diff_density_rms 0.164
_refine_ls_extinction_method none
_refine_ls_goodness_of_fit_ref 1.128
_refine_ls_hydrogen_treatment constr
_refine_ls_matrix_type full
_refine_ls_number_parameters 257
_refine_ls_number_reflns 6499
_refine_ls_number_restraints 0
_refine_ls_restrained_S_all 1.128
_refine_ls_R_factor_all 0.0913
_refine_ls_R_factor_gt 0.0746
_refine_ls_shift/su_max 0.000
_refine_ls_shift/su_mean 0.000
_refine_ls_structure_factor_coef Fsqd
_refine_ls_weighting_details 'calc w=1/[\s^2^(Fo^2^)+(0.0418P)^2^+27.5511P] where P=(Fo^2^+2Fc^2^)/3'
_refine_ls_weighting_scheme calc
_refine_ls_wR_factor_gt 0.1749
_refine_ls_wR_factor_ref 0.1832
_reflns_number_gt 5089
_reflns_number_total 6499
_reflns_threshold_expression >2sigma(I)
_cod_data_source_file c1dt10073d.txt
_cod_data_source_block 4b
_cod_depositor_comments
;
The following automatic conversions were performed:
'_symmetry_cell_setting' value 'Monoclinic' changed to 'monoclinic'
according to '/home/saulius/struct/CIF-dictionaries/cif_core.dic'
dictionary named 'cif_core.dic' version 2.4.1 from 2010-06-29.

Automatic conversion script
Id: cif_fix_enum 1555 2011-01-17 13:19:09Z saulius 
;
_cod_original_sg_symbol_H-M P2(1)/c
_cod_database_code 7015773

loop_
_symmetry_equiv_pos_as_xyz
'x, y, z'
'-x, y+1/2, -z+1/2'
'-x, -y, -z'
'x, -y-1/2, z-1/2'

loop_
_atom_site_label
_atom_site_type_symbol
_atom_site_fract_x
_atom_site_fract_y
_atom_site_fract_z
_atom_site_U_iso_or_equiv
_atom_site_adp_type
_atom_site_occupancy
_atom_site_symmetry_multiplicity
_atom_site_calc_flag
_atom_site_refinement_flags
_atom_site_disorder_assembly
_atom_site_disorder_group
C1 C 0.8339(5) 0.3071(6) -0.0117(2) 0.0210(11) Uani 1 1 d . . .
H1 H 0.7780 0.3353 -0.0445 0.025 Uiso 1 1 calc R . .
C2 C 0.8894(6) 0.1561(7) -0.0251(3) 0.0342(15) Uani 1 1 d . . .
H2A H 0.9324 0.1675 -0.0583 0.051 Uiso 1 1 calc R . .
H2B H 0.8292 0.0804 -0.0330 0.051 Uiso 1 1 calc R . .
H2C H 0.9420 0.1243 0.0073 0.051 Uiso 1 1 calc R . .
C3 C 0.7692(6) 0.2976(8) 0.0406(3) 0.0308(14) Uani 1 1 d . . .
H3A H 0.8212 0.2618 0.0726 0.046 Uiso 1 1 calc R . .
H3B H 0.7046 0.2278 0.0336 0.046 Uiso 1 1 calc R . .
H3C H 0.7400 0.3970 0.0493 0.046 Uiso 1 1 calc R . .
C4 C 0.6609(5) -0.1936(7) -0.0125(2) 0.0210(11) Uani 1 1 d . . .
H4 H 0.7052 -0.1620 -0.0444 0.025 Uiso 1 1 calc R . .
C5 C 0.7436(6) -0.2061(9) 0.0400(3) 0.0345(15) Uani 1 1 d . . .
H5A H 0.7742 -0.1068 0.0505 0.052 Uiso 1 1 calc R . .
H5B H 0.8070 -0.2730 0.0327 0.052 Uiso 1 1 calc R . .
H5C H 0.7033 -0.2467 0.0710 0.052 Uiso 1 1 calc R . .
C6 C 0.6023(7) -0.3423(8) -0.0282(3) 0.0372(16) Uani 1 1 d . . .
H6A H 0.5640 -0.3796 0.0040 0.056 Uiso 1 1 calc R . .
H6B H 0.6601 -0.4151 -0.0378 0.056 Uiso 1 1 calc R . .
H6C H 0.5453 -0.3277 -0.0608 0.056 Uiso 1 1 calc R . .
N1 N 1.0458(5) 0.4010(6) 0.1845(2) 0.0237(10) Uani 1 1 d . . .
N2 N 1.0937(4) 0.3386(5) 0.0772(2) 0.0186(9) Uani 1 1 d . . .
N3 N 0.9600(4) 0.5737(5) 0.0970(2) 0.0187(9) Uani 1 1 d . . .
N4 N 0.9229(4) 0.4255(5) -0.00405(19) 0.0168(9) Uani 1 1 d . . .
N5 N 0.4340(4) -0.1619(5) 0.0760(2) 0.0192(9) Uani 1 1 d . . .
N6 N 0.5144(4) -0.0974(6) 0.1847(2) 0.0215(10) Uani 1 1 d . . .
N7 N 0.5793(4) 0.0680(6) 0.0976(2) 0.0208(10) Uani 1 1 d . . .
N8 N 0.5737(4) -0.0766(5) -0.00429(19) 0.0165(9) Uani 1 1 d . . .
P1 P 0.96648(13) 0.53493(17) 0.16158(6) 0.0184(3) Uani 1 1 d . . .
P2 P 1.10306(13) 0.29592(17) 0.14166(6) 0.0188(3) Uani 1 1 d . . .
P3 P 1.01512(12) 0.47357(16) 0.05114(6) 0.0153(3) Uani 1 1 d . . .
P4 P 0.50475(12) -0.02804(16) 0.05096(6) 0.0158(3) Uani 1 1 d . . .
P5 P 0.44055(13) -0.19900(16) 0.14089(6) 0.0181(3) Uani 1 1 d . . .
P6 P 0.58932(12) 0.03410(17) 0.16260(6) 0.0178(3) Uani 1 1 d . . .
Cl1 Cl 0.80819(15) 0.4994(2) 0.18460(8) 0.0382(4) Uani 1 1 d . . .
Cl2 Cl 1.01203(14) 0.71714(17) 0.20664(6) 0.0267(3) Uani 1 1 d . . .
Cl3 Cl 1.04303(16) 0.08707(17) 0.14910(7) 0.0312(3) Uani 1 1 d . . .
Cl4 Cl 1.26816(14) 0.2685(2) 0.16935(7) 0.0352(4) Uani 1 1 d . . .
Cl5 Cl 0.49361(17) -0.41089(18) 0.15240(7) 0.0345(4) Uani 1 1 d . . .
Cl6 Cl 0.28118(13) -0.2114(2) 0.16371(7) 0.0348(4) Uani 1 1 d . . .
Cl7 Cl 0.55516(13) 0.22217(17) 0.20312(6) 0.0258(3) Uani 1 1 d . . .
Cl8 Cl 0.75361(13) -0.0005(2) 0.19142(7) 0.0336(4) Uani 1 1 d . . .

loop_
_atom_site_aniso_label
_atom_site_aniso_U_11
_atom_site_aniso_U_22
_atom_site_aniso_U_33
_atom_site_aniso_U_23
_atom_site_aniso_U_13
_atom_site_aniso_U_12
C1 0.023(3) 0.016(3) 0.023(3) 0.001(2) 0.000(2) -0.008(2)
C2 0.042(4) 0.017(3) 0.042(4) -0.007(3) -0.004(3) -0.002(3)
C3 0.027(3) 0.036(4) 0.030(3) 0.004(3) 0.005(2) -0.016(3)
C4 0.023(3) 0.018(3) 0.022(3) -0.001(2) 0.004(2) 0.006(2)
C5 0.031(3) 0.039(4) 0.033(3) 0.001(3) -0.002(3) 0.015(3)
C6 0.042(4) 0.022(3) 0.047(4) -0.006(3) 0.000(3) 0.006(3)
N1 0.036(3) 0.018(2) 0.018(2) 0.0009(19) 0.005(2) 0.007(2)
N2 0.020(2) 0.015(2) 0.020(2) 0.0000(18) 0.0020(17) 0.0049(18)
N3 0.019(2) 0.017(2) 0.021(2) -0.0008(18) 0.0051(17) 0.0025(18)
N4 0.021(2) 0.012(2) 0.017(2) 0.0012(17) 0.0005(17) -0.0031(17)
N5 0.022(2) 0.015(2) 0.021(2) -0.0005(18) 0.0019(18) -0.0046(18)
N6 0.026(2) 0.018(2) 0.020(2) 0.0040(19) 0.0006(18) -0.0061(19)
N7 0.021(2) 0.020(2) 0.021(2) 0.0032(19) 0.0029(18) -0.0054(19)
N8 0.016(2) 0.017(2) 0.017(2) -0.0001(18) 0.0035(16) 0.0054(18)
P1 0.0220(7) 0.0162(6) 0.0175(6) -0.0002(5) 0.0043(5) 0.0011(5)
P2 0.0208(7) 0.0147(6) 0.0208(7) 0.0016(5) 0.0012(5) 0.0024(5)
P3 0.0168(6) 0.0130(6) 0.0163(6) 0.0002(5) 0.0023(5) -0.0005(5)
P4 0.0167(6) 0.0141(6) 0.0167(6) 0.0008(5) 0.0019(5) 0.0002(5)
P5 0.0198(7) 0.0154(6) 0.0191(6) 0.0026(5) 0.0019(5) -0.0033(5)
P6 0.0184(6) 0.0162(6) 0.0184(6) -0.0002(5) -0.0002(5) -0.0012(5)
Cl1 0.0273(8) 0.0509(11) 0.0387(9) -0.0039(8) 0.0149(7) -0.0066(7)
Cl2 0.0380(8) 0.0186(6) 0.0237(7) -0.0051(5) 0.0039(6) 0.0003(6)
Cl3 0.0465(9) 0.0147(6) 0.0336(8) 0.0030(6) 0.0095(7) -0.0001(6)
Cl4 0.0259(7) 0.0464(10) 0.0319(8) 0.0035(7) -0.0047(6) 0.0084(7)
Cl5 0.0509(10) 0.0169(7) 0.0349(8) 0.0036(6) 0.0003(7) 0.0031(7)
Cl6 0.0221(7) 0.0548(11) 0.0282(8) 0.0048(7) 0.0060(6) -0.0062(7)
Cl7 0.0332(8) 0.0200(7) 0.0240(7) -0.0059(5) 0.0014(5) 0.0004(6)
Cl8 0.0215(7) 0.0414(9) 0.0362(8) 0.0004(7) -0.0053(6) 0.0043(6)

loop_
_atom_type_symbol
_atom_type_description
_atom_type_scat_dispersion_real
_atom_type_scat_dispersion_imag
_atom_type_scat_source
C C 0.0033 0.0016 'International Tables Vol C Tables 4.2.6.8 and 6.1.1.4'
H H 0.0000 0.0000 'International Tables Vol C Tables 4.2.6.8 and 6.1.1.4'
N N 0.0061 0.0033 'International Tables Vol C Tables 4.2.6.8 and 6.1.1.4'
P P 0.1023 0.0942 'International Tables Vol C Tables 4.2.6.8 and 6.1.1.4'
Cl Cl 0.1484 0.1585 'International Tables Vol C Tables 4.2.6.8 and 6.1.1.4'

loop_
_geom_angle_atom_site_label_1
_geom_angle_atom_site_label_2
_geom_angle_atom_site_label_3
_geom_angle
_geom_angle_site_symmetry_1
_geom_angle_site_symmetry_3
_geom_angle_publ_flag
N4 C1 C3 109.8(5) . . ?
N4 C1 C2 110.2(5) . . ?
C3 C1 C2 111.9(5) . . ?
N8 C4 C5 109.7(5) . . ?
N8 C4 C6 110.4(5) . . ?
C5 C4 C6 112.0(6) . . ?
P1 N1 P2 119.9(3) . . ?
P2 N2 P3 122.9(3) . . ?
P1 N3 P3 124.1(3) . . ?
C1 N4 P3 130.8(4) . 3_765 ?
C1 N4 P3 132.1(4) . . ?
P3 N4 P3 95.7(2) 3_765 . ?
P5 N5 P4 123.0(3) . . ?
P5 N6 P6 119.5(3) . . ?
P6 N7 P4 124.4(3) . . ?
C4 N8 P4 130.6(4) . 3_655 ?
C4 N8 P4 132.6(4) . . ?
P4 N8 P4 95.9(2) 3_655 . ?
N3 P1 N1 118.5(3) . . ?
N3 P1 Cl2 109.3(2) . . ?
N1 P1 Cl2 108.4(2) . . ?
N3 P1 Cl1 110.1(2) . . ?
N1 P1 Cl1 108.2(2) . . ?
Cl2 P1 Cl1 100.84(9) . . ?
N2 P2 N1 119.3(3) . . ?
N2 P2 Cl4 109.02(19) . . ?
N1 P2 Cl4 108.5(2) . . ?
N2 P2 Cl3 108.6(2) . . ?
N1 P2 Cl3 108.8(2) . . ?
Cl4 P2 Cl3 101.06(10) . . ?
N3 P3 N2 114.3(3) . . ?
N3 P3 N4 112.9(2) . 3_765 ?
N2 P3 N4 113.5(2) . 3_765 ?
N3 P3 N4 114.1(3) . . ?
N2 P3 N4 114.3(2) . . ?
N4 P3 N4 84.3(2) 3_765 . ?
N3 P3 P3 122.5(2) . 3_765 ?
N2 P3 P3 123.16(19) . 3_765 ?
N4 P3 P3 42.36(16) 3_765 3_765 ?
N4 P3 P3 41.93(16) . 3_765 ?
N7 P4 N5 114.3(3) . . ?
N7 P4 N8 113.0(3) . 3_655 ?
N5 P4 N8 113.5(3) . 3_655 ?
N7 P4 N8 114.6(2) . . ?
N5 P4 N8 114.0(3) . . ?
N8 P4 N8 84.1(2) 3_655 . ?
N7 P4 P4 122.9(2) . 3_655 ?
N5 P4 P4 122.8(2) . 3_655 ?
N8 P4 P4 42.13(15) 3_655 3_655 ?
N8 P4 P4 41.96(16) . 3_655 ?
N5 P5 N6 120.0(3) . . ?
N5 P5 Cl6 108.7(2) . . ?
N6 P5 Cl6 108.6(2) . . ?
N5 P5 Cl5 108.6(2) . . ?
N6 P5 Cl5 108.2(2) . . ?
Cl6 P5 Cl5 101.26(10) . . ?
N7 P6 N6 118.7(3) . . ?
N7 P6 Cl7 108.3(2) . . ?
N6 P6 Cl7 108.7(2) . . ?
N7 P6 Cl8 110.2(2) . . ?
N6 P6 Cl8 108.3(2) . . ?
Cl7 P6 Cl8 101.24(9) . . ?

loop_
_geom_bond_atom_site_label_1
_geom_bond_atom_site_label_2
_geom_bond_distance
_geom_bond_site_symmetry_2
_geom_bond_publ_flag
C1 N4 1.481(7) . ?
C1 C3 1.517(8) . ?
C1 C2 1.544(9) . ?
C4 N8 1.485(7) . ?
C4 C5 1.505(9) . ?
C4 C6 1.523(9) . ?
N1 P1 1.577(5) . ?
N1 P2 1.580(5) . ?
N2 P2 1.571(5) . ?
N2 P3 1.603(5) . ?
N3 P1 1.567(5) . ?
N3 P3 1.593(5) . ?
N4 P3 1.657(5) 3_765 ?
N4 P3 1.670(5) . ?
N5 P5 1.570(5) . ?
N5 P4 1.600(5) . ?
N6 P5 1.574(5) . ?
N6 P6 1.585(5) . ?
N7 P6 1.568(5) . ?
N7 P4 1.591(5) . ?
N8 P4 1.657(5) 3_655 ?
N8 P4 1.662(4) . ?
P1 Cl2 1.992(2) . ?
P1 Cl1 2.003(2) . ?
P2 Cl4 1.991(2) . ?
P2 Cl3 2.006(2) . ?
P3 N4 1.657(5) 3_765 ?
P3 P3 2.467(3) 3_765 ?
P4 N8 1.657(5) 3_655 ?
P4 P4 2.465(3) 3_655 ?
P5 Cl6 1.991(2) . ?
P5 Cl5 2.001(2) . ?
P6 Cl7 1.995(2) . ?
P6 Cl8 1.998(2) . ?
